data_7160063
loop_
_publ_author_name
'Nayak, Kalinga H.'
'Jijin, Robert K.'
'Sreelekha, Mariswamy K.'
'Babu, Beneesh P.'

_publ_section_title
;
 Copper-catalyzed aerobic annulation of hydrazones with dienones: an
 efficient route to pyrazole-linked hybrid molecules.
;
_journal_issue 32
_journal_name_full 'Organic &amp; biomolecular chemistry'
_journal_page_first 6631
_journal_page_last 6637
_journal_paper_doi 10.1039/d4ob00825a
_journal_volume 22
_journal_year 2024
_chemical_formula_moiety 'C31 H24 N2 O'
_chemical_formula_sum 'C31 H24 N2 O'
_chemical_formula_weight 440.52
_space_group_crystal_system orthorhombic
_space_group_IT_number 19
_space_group_name_Hall 'P 2ac 2ab'
_space_group_name_H-M_alt 'P 21 21 21'
_atom_sites_solution_hydrogens geom
_audit_creation_method SHELXL-2014/7
_audit_update_record
;
2024-01-19 deposited with the CCDC.	2024-07-22 downloaded from the CCDC.
;
_cell_angle_alpha 90
_cell_angle_beta 90
_cell_angle_gamma 90
_cell_formula_units_Z 4
_cell_length_a 6.1461(6)
_cell_length_b 19.503(3)
_cell_length_c 19.670(2)
_cell_measurement_reflns_used 4041
_cell_measurement_temperature 296(2)
_cell_measurement_theta_max 42.515
_cell_measurement_theta_min 4.638
_cell_volume 2357.8(5)
_computing_cell_refinement 'APEX2/SAINT (Bruker, 2004)'
_computing_data_collection 'APEX2 (Bruker, 2004)'
_computing_data_reduction 'SAINT/XPREP (Bruker, 2004)'
_computing_molecular_graphics 'ORTEP3 (Farrugia, 1997) and Mercury (Bruno et al., 2002)'
_computing_publication_material 'SHELXL-97 (Sheldrick, 2008)'
_computing_structure_refinement 'SHELXL-97 (Sheldrick, 2008)'
_computing_structure_solution 'SIR92 (Altornare et al., 2014)'
_diffrn_ambient_temperature 296(2)
_diffrn_measured_fraction_theta_full 0.998
_diffrn_measured_fraction_theta_max 0.991
_diffrn_measurement_device_type 'Bruker axs kappa apex2 CCD Diffractometer'
_diffrn_measurement_method '\w and \f scan'
_diffrn_radiation_type MoK\a
_diffrn_radiation_wavelength 0.71073
_diffrn_reflns_av_R_equivalents 0.0596
_diffrn_reflns_av_unetI/netI 0.0650
_diffrn_reflns_Laue_measured_fraction_full 0.998
_diffrn_reflns_Laue_measured_fraction_max 0.991
_diffrn_reflns_limit_h_max 8
_diffrn_reflns_limit_h_min -7
_diffrn_reflns_limit_k_max 26
_diffrn_reflns_limit_k_min -26
_diffrn_reflns_limit_l_max 26
_diffrn_reflns_limit_l_min -26
_diffrn_reflns_number 29374
_diffrn_reflns_point_group_measured_fraction_full 0.999
_diffrn_reflns_point_group_measured_fraction_max 0.990
_diffrn_reflns_theta_full 25.242
_diffrn_reflns_theta_max 28.483
_diffrn_reflns_theta_min 1.470
_exptl_absorpt_coefficient_mu 0.075
_exptl_absorpt_correction_T_max 0.985
_exptl_absorpt_correction_T_min 0.963
_exptl_absorpt_correction_type multi-scan
_exptl_absorpt_process_details 'SADABS V2012/1 (Bruker AXS Inc.)'
_exptl_crystal_colour colorless
_exptl_crystal_density_diffrn 1.241
_exptl_crystal_description block
_exptl_crystal_F_000 928
_exptl_crystal_recrystallization_method 'Re-crystallisation from solvent: Dichloromethane-Methanol mixture'
_exptl_crystal_size_max 0.500
_exptl_crystal_size_mid 0.300
_exptl_crystal_size_min 0.200
_refine_diff_density_max 0.157
_refine_diff_density_min -0.156
_refine_diff_density_rms 0.034
_refine_ls_abs_structure_details
;
 Flack x determined using 1015 quotients [(I+)-(I-)]/[(I+)+(I-)]
 (Parsons, Flack and Wagner, Acta Cryst. B69 (2013) 249-259).
;
_refine_ls_abs_structure_Flack -0.2(10)
_refine_ls_extinction_method none
_refine_ls_goodness_of_fit_ref 0.794
_refine_ls_hydrogen_treatment constr
_refine_ls_matrix_type full
_refine_ls_number_parameters 308
_refine_ls_number_reflns 5904
_refine_ls_number_restraints 0
_refine_ls_restrained_S_all 0.794
_refine_ls_R_factor_all 0.1232
_refine_ls_R_factor_gt 0.0539
_refine_ls_shift/su_max 0.000
_refine_ls_shift/su_mean 0.000
_refine_ls_structure_factor_coef Fsqd
_refine_ls_weighting_details 'w=1/[\s^2^(Fo^2^)+(0.2000P)^2^] where P=(Fo^2^+2Fc^2^)/3'
_refine_ls_weighting_scheme calc
_refine_ls_wR_factor_gt 0.1713
_refine_ls_wR_factor_ref 0.2488
_reflns_Friedel_coverage 0.747
_reflns_Friedel_fraction_full 1.000
_reflns_Friedel_fraction_max 0.988
_reflns_number_gt 3181
_reflns_number_total 5904
_reflns_threshold_expression 'I > 2\s(I)'
_cod_data_source_file d4ob00825a2.cif
_cod_data_source_block shelx
_cod_depositor_comments 'Adding full bibliography for 7160063.cif.'
_cod_original_cell_volume 2357.7(5)
_cod_database_code 7160063
_shelx_shelxl_version_number 2014/7
_shelx_space_group_comment
;
The symmetry employed for this shelxl refinement is uniquely defined
by the following loop, which should always be used as a source of
symmetry information in preference to the above space-group names.
They are only intended as comments.
;
_shelx_estimated_absorpt_t_min 0.963
_shelx_estimated_absorpt_t_max 0.985

loop_
_space_group_symop_operation_xyz
'x, y, z'
'-x+1/2, -y, z+1/2'
'-x, y+1/2, -z+1/2'
'x+1/2, -y+1/2, -z'

loop_
_atom_site_label
_atom_site_type_symbol
_atom_site_fract_x
_atom_site_fract_y
_atom_site_fract_z
_atom_site_U_iso_or_equiv
_atom_site_adp_type
_atom_site_occupancy
_atom_site_site_symmetry_order
_atom_site_calc_flag
_atom_site_refinement_flags_posn
_atom_site_refinement_flags_adp
_atom_site_refinement_flags_occupancy
_atom_site_disorder_assembly
_atom_site_disorder_group
C1 C 0.8377(10) 0.6379(3) 0.4451(3) 0.0625(13) Uani 1 1 d . . . . .
H1 H 0.9725 0.6168 0.4402 0.075 Uiso 1 1 calc R U . . .
C2 C 0.7730(12) 0.6860(3) 0.3992(3) 0.0770(17) Uani 1 1 d . . . . .
H2 H 0.8621 0.6965 0.3624 0.092 Uiso 1 1 calc R U . . .
C3 C 0.5760(12) 0.7193(3) 0.4068(4) 0.0822(18) Uani 1 1 d . . . . .
H3 H 0.5337 0.7528 0.3760 0.099 Uiso 1 1 calc R U . . .
C4 C 0.4440(10) 0.7024(3) 0.4601(3) 0.0727(16) Uani 1 1 d . . . . .
H4 H 0.3113 0.7246 0.4655 0.087 Uiso 1 1 calc R U . . .
C5 C 0.5057(8) 0.6530(3) 0.5054(3) 0.0623(14) Uani 1 1 d . . . . .
H5 H 0.4131 0.6414 0.5409 0.075 Uiso 1 1 calc R U . . .
C6 C 0.7032(8) 0.6202(3) 0.4992(3) 0.0547(12) Uani 1 1 d . . . . .
C7 C 0.7699(8) 0.5686(3) 0.5504(2) 0.0556(12) Uani 1 1 d . . . . .
H7 H 0.6599 0.5473 0.5750 0.067 Uiso 1 1 calc R U . . .
C8 C 0.9697(8) 0.5506(3) 0.5639(3) 0.0579(13) Uani 1 1 d . . . . .
H8 H 1.0785 0.5725 0.5393 0.069 Uiso 1 1 calc R U . . .
C9 C 1.0399(8) 0.5002(3) 0.6131(3) 0.0526(12) Uani 1 1 d . . . . .
C10 C 0.8786(7) 0.4695(2) 0.6614(2) 0.0472(11) Uani 1 1 d . . . . .
C11 C 0.7478(7) 0.5058(2) 0.7055(2) 0.0465(10) Uani 1 1 d . . . . .
C12 C 0.7220(8) 0.5796(2) 0.7176(2) 0.0482(10) Uani 1 1 d . . . . .
C13 C 0.8951(9) 0.6191(3) 0.7399(3) 0.0578(12) Uani 1 1 d . . . . .
H13 H 1.0301 0.5990 0.7478 0.069 Uiso 1 1 calc R U . . .
C14 C 0.8659(11) 0.6885(3) 0.7505(3) 0.0698(15) Uani 1 1 d . . . . .
H14 H 0.9825 0.7152 0.7649 0.084 Uiso 1 1 calc R U . . .
C15 C 0.6685(10) 0.7183(3) 0.7400(3) 0.0693(15) Uani 1 1 d . . . . .
H15 H 0.6501 0.7650 0.7476 0.083 Uiso 1 1 calc R U . . .
C16 C 0.4966(10) 0.6790(3) 0.7182(3) 0.0697(15) Uani 1 1 d . . . . .
H16 H 0.3616 0.6993 0.7111 0.084 Uiso 1 1 calc R U . . .
C17 C 0.5225(8) 0.6108(3) 0.7071(3) 0.0592(13) Uani 1 1 d . . . . .
H17 H 0.4050 0.5847 0.6922 0.071 Uiso 1 1 calc R U . . .
C18 C 0.5227(9) 0.5126(3) 0.8463(3) 0.0588(13) Uani 1 1 d . . . . .
H18 H 0.6555 0.5354 0.8479 0.071 Uiso 1 1 calc R U . . .
C19 C 0.3696(12) 0.5216(3) 0.8967(3) 0.0774(17) Uani 1 1 d . . . . .
H19 H 0.3987 0.5514 0.9325 0.093 Uiso 1 1 calc R U . . .
C20 C 0.1750(11) 0.4874(3) 0.8946(4) 0.0789(19) Uani 1 1 d . . . . .
H20 H 0.0736 0.4934 0.9293 0.095 Uiso 1 1 calc R U . . .
C21 C 0.1306(9) 0.4447(3) 0.8420(4) 0.0768(18) Uani 1 1 d . . . . .
H21 H -0.0022 0.4218 0.8407 0.092 Uiso 1 1 calc R U . . .
C22 C 0.2786(8) 0.4345(3) 0.7905(3) 0.0611(13) Uani 1 1 d . . . . .
H22 H 0.2470 0.4050 0.7546 0.073 Uiso 1 1 calc R U . . .
C23 C 0.4738(7) 0.4686(2) 0.7931(2) 0.0489(11) Uani 1 1 d . . . . .
C24 C 0.8249(7) 0.3993(2) 0.6719(2) 0.0456(10) Uani 1 1 d . . . . .
C25 C 0.8991(7) 0.3371(2) 0.6370(2) 0.0474(10) Uani 1 1 d . . . . .
C26 C 0.7572(8) 0.2825(3) 0.6309(3) 0.0561(12) Uani 1 1 d . . . . .
H26 H 0.6168 0.2862 0.6482 0.067 Uiso 1 1 calc R U . . .
C27 C 0.8216(9) 0.2225(3) 0.5995(3) 0.0625(14) Uani 1 1 d . . . . .
H27 H 0.7235 0.1864 0.5962 0.075 Uiso 1 1 calc R U . . .
C28 C 1.0281(9) 0.2149(3) 0.5730(3) 0.0601(13) Uani 1 1 d . . . . .
C29 C 1.1682(8) 0.2691(3) 0.5791(3) 0.0613(14) Uani 1 1 d . . . . .
H29 H 1.3079 0.2651 0.5614 0.074 Uiso 1 1 calc R U . . .
C30 C 1.1096(8) 0.3289(3) 0.6106(3) 0.0578(12) Uani 1 1 d . . . . .
H30 H 1.2099 0.3644 0.6144 0.069 Uiso 1 1 calc R U . . .
C31 C 1.1002(12) 0.1488(3) 0.5404(4) 0.0815(18) Uani 1 1 d . . . . .
H31A H 1.1224 0.1147 0.5749 0.122 Uiso 1 1 calc R U . . .
H31B H 1.2338 0.1563 0.5162 0.122 Uiso 1 1 calc R U . . .
H31C H 0.9903 0.1334 0.5093 0.122 Uiso 1 1 calc R U . . .
N1 N 0.6288(6) 0.4587(2) 0.7399(2) 0.0496(9) Uani 1 1 d . . . . .
N2 N 0.6723(6) 0.3938(2) 0.7191(2) 0.0507(10) Uani 1 1 d . . . . .
O3 O 1.2326(6) 0.4837(2) 0.6160(2) 0.0774(12) Uani 1 1 d . . . . .

loop_
_atom_site_aniso_label
_atom_site_aniso_U_11
_atom_site_aniso_U_22
_atom_site_aniso_U_33
_atom_site_aniso_U_23
_atom_site_aniso_U_13
_atom_site_aniso_U_12
C1 0.070(3) 0.055(3) 0.062(3) 0.002(2) 0.002(3) 0.002(2)
C2 0.093(4) 0.074(4) 0.064(3) 0.012(3) 0.010(3) -0.005(3)
C3 0.101(5) 0.066(4) 0.080(4) 0.011(3) -0.018(4) 0.005(3)
C4 0.065(3) 0.072(4) 0.082(4) -0.004(3) -0.014(3) 0.009(3)
C5 0.058(3) 0.069(3) 0.060(3) -0.004(3) -0.003(3) -0.004(3)
C6 0.060(3) 0.051(3) 0.053(3) -0.001(2) -0.007(2) -0.011(2)
C7 0.054(3) 0.056(3) 0.057(3) -0.003(2) 0.007(2) -0.016(2)
C8 0.052(3) 0.060(3) 0.062(3) 0.010(2) 0.008(2) -0.012(2)
C9 0.044(2) 0.051(3) 0.063(3) 0.001(2) 0.004(2) -0.011(2)
C10 0.041(2) 0.053(3) 0.047(2) 0.005(2) -0.004(2) -0.0006(19)
C11 0.0365(19) 0.053(3) 0.050(2) 0.006(2) -0.0020(19) -0.0037(19)
C12 0.048(2) 0.051(3) 0.046(2) 0.005(2) 0.005(2) -0.0048(19)
C13 0.051(3) 0.066(3) 0.057(3) -0.002(2) 0.002(2) -0.011(2)
C14 0.078(4) 0.066(4) 0.065(3) -0.009(3) 0.001(3) -0.029(3)
C15 0.092(4) 0.048(3) 0.068(3) -0.003(3) 0.017(3) -0.007(3)
C16 0.069(3) 0.056(3) 0.084(4) 0.013(3) 0.004(3) 0.008(3)
C17 0.048(3) 0.057(3) 0.072(3) 0.006(3) -0.001(2) 0.000(2)
C18 0.061(3) 0.056(3) 0.060(3) 0.007(2) 0.013(2) -0.001(2)
C19 0.097(4) 0.066(4) 0.069(4) 0.008(3) 0.018(3) 0.011(3)
C20 0.083(4) 0.062(4) 0.092(4) 0.018(3) 0.041(3) 0.014(3)
C21 0.051(3) 0.068(4) 0.112(5) 0.032(4) 0.026(3) 0.005(3)
C22 0.050(3) 0.057(3) 0.077(3) 0.016(3) 0.010(3) -0.001(2)
C23 0.043(2) 0.047(2) 0.057(3) 0.012(2) 0.007(2) 0.0025(18)
C24 0.041(2) 0.048(2) 0.048(2) 0.004(2) -0.0017(19) -0.0045(18)
C25 0.042(2) 0.052(3) 0.048(2) 0.004(2) 0.0010(19) 0.0054(19)
C26 0.046(2) 0.059(3) 0.063(3) 0.000(2) 0.000(2) -0.003(2)
C27 0.064(3) 0.050(3) 0.074(3) 0.001(3) 0.002(3) -0.010(2)
C28 0.066(3) 0.056(3) 0.059(3) 0.002(2) 0.000(2) 0.008(3)
C29 0.053(3) 0.067(3) 0.064(3) 0.005(3) 0.008(2) 0.007(2)
C30 0.045(2) 0.064(3) 0.064(3) 0.004(2) 0.007(2) -0.005(2)
C31 0.095(4) 0.063(4) 0.086(4) 0.000(3) 0.015(4) 0.014(3)
N1 0.0433(19) 0.052(2) 0.054(2) 0.0036(18) 0.0049(17) 0.0004(16)
N2 0.049(2) 0.048(2) 0.055(2) 0.0025(18) 0.0052(18) -0.0041(16)
O3 0.045(2) 0.087(3) 0.100(3) 0.023(2) 0.011(2) -0.0054(19)

loop_
_atom_type_symbol
_atom_type_description
_atom_type_scat_dispersion_real
_atom_type_scat_dispersion_imag
_atom_type_scat_source
C C 0.0033 0.0016 'International Tables Vol C Tables 4.2.6.8 and 6.1.1.4'
H H 0.0000 0.0000 'International Tables Vol C Tables 4.2.6.8 and 6.1.1.4'
N N 0.0061 0.0033 'International Tables Vol C Tables 4.2.6.8 and 6.1.1.4'
O O 0.0106 0.0060 'International Tables Vol C Tables 4.2.6.8 and 6.1.1.4'

loop_
_geom_angle_atom_site_label_1
_geom_angle_atom_site_label_2
_geom_angle_atom_site_label_3
_geom_angle
_geom_angle_site_symmetry_1
_geom_angle_site_symmetry_3
_geom_angle_publ_flag
C2 C1 C6 120.3(6) . . ?
C2 C1 H1 119.8 . . ?
C6 C1 H1 119.8 . . ?
C1 C2 C3 120.5(6) . . ?
C1 C2 H2 119.8 . . ?
C3 C2 H2 119.8 . . ?
C4 C3 C2 119.4(6) . . ?
C4 C3 H3 120.3 . . ?
C2 C3 H3 120.3 . . ?
C3 C4 C5 120.4(6) . . ?
C3 C4 H4 119.8 . . ?
C5 C4 H4 119.8 . . ?
C4 C5 C6 121.0(5) . . ?
C4 C5 H5 119.5 . . ?
C6 C5 H5 119.5 . . ?
C5 C6 C1 118.4(5) . . ?
C5 C6 C7 120.0(5) . . ?
C1 C6 C7 121.6(5) . . ?
C8 C7 C6 125.6(5) . . ?
C8 C7 H7 117.2 . . ?
C6 C7 H7 117.2 . . ?
C7 C8 C9 126.9(5) . . ?
C7 C8 H8 116.5 . . ?
C9 C8 H8 116.5 . . ?
O3 C9 C8 119.9(4) . . ?
O3 C9 C10 120.1(5) . . ?
C8 C9 C10 119.9(4) . . ?
C11 C10 C24 105.5(4) . . ?
C11 C10 C9 125.4(4) . . ?
C24 C10 C9 129.0(4) . . ?
N1 C11 C10 106.2(4) . . ?
N1 C11 C12 121.8(4) . . ?
C10 C11 C12 132.0(4) . . ?
C17 C12 C13 119.0(5) . . ?
C17 C12 C11 120.1(4) . . ?
C13 C12 C11 120.9(4) . . ?
C12 C13 C14 119.5(5) . . ?
C12 C13 H13 120.3 . . ?
C14 C13 H13 120.3 . . ?
C15 C14 C13 120.8(5) . . ?
C15 C14 H14 119.6 . . ?
C13 C14 H14 119.6 . . ?
C14 C15 C16 119.7(5) . . ?
C14 C15 H15 120.2 . . ?
C16 C15 H15 120.2 . . ?
C17 C16 C15 120.5(5) . . ?
C17 C16 H16 119.8 . . ?
C15 C16 H16 119.8 . . ?
C16 C17 C12 120.6(5) . . ?
C16 C17 H17 119.7 . . ?
C12 C17 H17 119.7 . . ?
C23 C18 C19 118.3(5) . . ?
C23 C18 H18 120.8 . . ?
C19 C18 H18 120.8 . . ?
C20 C19 C18 120.8(6) . . ?
C20 C19 H19 119.6 . . ?
C18 C19 H19 119.6 . . ?
C19 C20 C21 119.8(5) . . ?
C19 C20 H20 120.1 . . ?
C21 C20 H20 120.1 . . ?
C20 C21 C22 121.2(6) . . ?
C20 C21 H21 119.4 . . ?
C22 C21 H21 119.4 . . ?
C23 C22 C21 118.7(6) . . ?
C23 C22 H22 120.7 . . ?
C21 C22 H22 120.7 . . ?
C22 C23 C18 121.2(5) . . ?
C22 C23 N1 119.3(5) . . ?
C18 C23 N1 119.5(4) . . ?
N2 C24 C10 110.1(4) . . ?
N2 C24 C25 118.8(4) . . ?
C10 C24 C25 130.9(4) . . ?
C26 C25 C30 117.5(5) . . ?
C26 C25 C24 118.8(4) . . ?
C30 C25 C24 123.7(4) . . ?
C25 C26 C27 120.8(5) . . ?
C25 C26 H26 119.6 . . ?
C27 C26 H26 119.6 . . ?
C28 C27 C26 121.6(5) . . ?
C28 C27 H27 119.2 . . ?
C26 C27 H27 119.2 . . ?
C27 C28 C29 117.5(5) . . ?
C27 C28 C31 121.6(5) . . ?
C29 C28 C31 120.9(5) . . ?
C30 C29 C28 122.2(5) . . ?
C30 C29 H29 118.9 . . ?
C28 C29 H29 118.9 . . ?
C29 C30 C25 120.5(5) . . ?
C29 C30 H30 119.7 . . ?
C25 C30 H30 119.7 . . ?
C28 C31 H31A 109.5 . . ?
C28 C31 H31B 109.5 . . ?
H31A C31 H31B 109.5 . . ?
C28 C31 H31C 109.5 . . ?
H31A C31 H31C 109.5 . . ?
H31B C31 H31C 109.5 . . ?
N2 N1 C11 112.2(4) . . ?
N2 N1 C23 118.6(4) . . ?
C11 N1 C23 129.2(4) . . ?
C24 N2 N1 106.0(4) . . ?

loop_
_geom_bond_atom_site_label_1
_geom_bond_atom_site_label_2
_geom_bond_distance
_geom_bond_site_symmetry_2
_geom_bond_publ_flag
C1 C2 1.361(8) . ?
C1 C6 1.391(7) . ?
C1 H1 0.9300 . ?
C2 C3 1.382(10) . ?
C2 H2 0.9300 . ?
C3 C4 1.365(10) . ?
C3 H3 0.9300 . ?
C4 C5 1.365(8) . ?
C4 H4 0.9300 . ?
C5 C6 1.378(7) . ?
C5 H5 0.9300 . ?
C6 C7 1.481(7) . ?
C7 C8 1.305(7) . ?
C7 H7 0.9300 . ?
C8 C9 1.444(7) . ?
C8 H8 0.9300 . ?
C9 O3 1.229(6) . ?
C9 C10 1.498(6) . ?
C10 C11 1.379(7) . ?
C10 C24 1.424(7) . ?
C11 N1 1.355(6) . ?
C11 C12 1.468(7) . ?
C12 C17 1.384(7) . ?
C12 C13 1.384(7) . ?
C13 C14 1.381(8) . ?
C13 H13 0.9300 . ?
C14 C15 1.361(9) . ?
C14 H14 0.9300 . ?
C15 C16 1.373(8) . ?
C15 H15 0.9300 . ?
C16 C17 1.358(8) . ?
C16 H16 0.9300 . ?
C17 H17 0.9300 . ?
C18 C23 1.385(8) . ?
C18 C19 1.378(8) . ?
C18 H18 0.9300 . ?
C19 C20 1.371(9) . ?
C19 H19 0.9300 . ?
C20 C21 1.357(10) . ?
C20 H20 0.9300 . ?
C21 C22 1.375(8) . ?
C21 H21 0.9300 . ?
C22 C23 1.374(7) . ?
C22 H22 0.9300 . ?
C23 N1 1.429(6) . ?
C24 N2 1.324(5) . ?
C24 C25 1.466(6) . ?
C25 C26 1.382(7) . ?
C25 C30 1.403(7) . ?
C26 C27 1.381(8) . ?
C26 H26 0.9300 . ?
C27 C28 1.380(7) . ?
C27 H27 0.9300 . ?
C28 C29 1.369(8) . ?
C28 C31 1.506(8) . ?
C29 C30 1.368(7) . ?
C29 H29 0.9300 . ?
C30 H30 0.9300 . ?
C31 H31A 0.9600 . ?
C31 H31B 0.9600 . ?
C31 H31C 0.9600 . ?
N1 N2 1.356(6) . ?

loop_
_geom_torsion_atom_site_label_1
_geom_torsion_atom_site_label_2
_geom_torsion_atom_site_label_3
_geom_torsion_atom_site_label_4
_geom_torsion
_geom_torsion_site_symmetry_1
_geom_torsion_site_symmetry_2
_geom_torsion_site_symmetry_3
_geom_torsion_site_symmetry_4
_geom_torsion_publ_flag
C6 C1 C2 C3 1.9(9) . . . . ?
C1 C2 C3 C4 -1.5(10) . . . . ?
C2 C3 C4 C5 0.0(10) . . . . ?
C3 C4 C5 C6 1.1(9) . . . . ?
C4 C5 C6 C1 -0.7(8) . . . . ?
C4 C5 C6 C7 177.8(5) . . . . ?
C2 C1 C6 C5 -0.9(8) . . . . ?
C2 C1 C6 C7 -179.3(5) . . . . ?
C5 C6 C7 C8 -156.4(5) . . . . ?
C1 C6 C7 C8 22.0(8) . . . . ?
C6 C7 C8 C9 -179.5(5) . . . . ?
C7 C8 C9 O3 173.1(6) . . . . ?
C7 C8 C9 C10 -8.3(9) . . . . ?
O3 C9 C10 C11 122.2(6) . . . . ?
C8 C9 C10 C11 -56.3(7) . . . . ?
O3 C9 C10 C24 -58.3(7) . . . . ?
C8 C9 C10 C24 123.1(6) . . . . ?
C24 C10 C11 N1 0.8(5) . . . . ?
C9 C10 C11 N1 -179.6(4) . . . . ?
C24 C10 C11 C12 -178.2(5) . . . . ?
C9 C10 C11 C12 1.4(8) . . . . ?
N1 C11 C12 C17 -59.8(7) . . . . ?
C10 C11 C12 C17 119.1(6) . . . . ?
N1 C11 C12 C13 119.9(5) . . . . ?
C10 C11 C12 C13 -61.3(7) . . . . ?
C17 C12 C13 C14 -0.7(8) . . . . ?
C11 C12 C13 C14 179.7(5) . . . . ?
C12 C13 C14 C15 0.8(9) . . . . ?
C13 C14 C15 C16 -0.5(9) . . . . ?
C14 C15 C16 C17 0.0(9) . . . . ?
C15 C16 C17 C12 0.2(9) . . . . ?
C13 C12 C17 C16 0.2(8) . . . . ?
C11 C12 C17 C16 179.9(5) . . . . ?
C23 C18 C19 C20 0.8(8) . . . . ?
C18 C19 C20 C21 -0.9(9) . . . . ?
C19 C20 C21 C22 0.5(9) . . . . ?
C20 C21 C22 C23 -0.1(8) . . . . ?
C21 C22 C23 C18 0.0(7) . . . . ?
C21 C22 C23 N1 -179.8(4) . . . . ?
C19 C18 C23 C22 -0.4(7) . . . . ?
C19 C18 C23 N1 179.5(4) . . . . ?
C11 C10 C24 N2 0.0(5) . . . . ?
C9 C10 C24 N2 -179.6(4) . . . . ?
C11 C10 C24 C25 175.6(4) . . . . ?
C9 C10 C24 C25 -4.0(8) . . . . ?
N2 C24 C25 C26 27.5(6) . . . . ?
C10 C24 C25 C26 -147.7(5) . . . . ?
N2 C24 C25 C30 -150.7(5) . . . . ?
C10 C24 C25 C30 34.0(8) . . . . ?
C30 C25 C26 C27 -0.4(7) . . . . ?
C24 C25 C26 C27 -178.8(5) . . . . ?
C25 C26 C27 C28 -0.2(8) . . . . ?
C26 C27 C28 C29 0.3(8) . . . . ?
C26 C27 C28 C31 178.4(5) . . . . ?
C27 C28 C29 C30 0.4(8) . . . . ?
C31 C28 C29 C30 -177.8(5) . . . . ?
C28 C29 C30 C25 -1.0(8) . . . . ?
C26 C25 C30 C29 1.0(7) . . . . ?
C24 C25 C30 C29 179.3(5) . . . . ?
C10 C11 N1 N2 -1.4(5) . . . . ?
C12 C11 N1 N2 177.7(4) . . . . ?
C10 C11 N1 C23 177.6(4) . . . . ?
C12 C11 N1 C23 -3.3(7) . . . . ?
C22 C23 N1 N2 -46.7(6) . . . . ?
C18 C23 N1 N2 133.5(5) . . . . ?
C22 C23 N1 C11 134.4(5) . . . . ?
C18 C23 N1 C11 -45.5(7) . . . . ?
C10 C24 N2 N1 -0.8(5) . . . . ?
C25 C24 N2 N1 -177.0(4) . . . . ?
C11 N1 N2 C24 1.4(5) . . . . ?
C23 N1 N2 C24 -177.7(4) . . . . ?
